data_7012644
loop_
_publ_author_name
'Hazell, Alan'
'Hazell, Rita'
'McKenzie, Christine J.'
'Nielsen, Lars Preuss'

_publ_section_title
;
 Stepwise construction of mono-, di- and tri-nuclear 2 ? 1, 1 ? 2, 2 ?
 3 ligand ? mixed-metal complexes using a bis-tridentate bridging
 ligand
;
_journal_issue 11
_journal_name_full 'Dalton Transactions'
_journal_page_first 2203
_journal_paper_doi 10.1039/b212624a
_journal_year 2003
_chemical_formula_moiety 'C60 H56 N12 Ru, 2(F6 P)'
_chemical_formula_sum 'C60 H56 F12 N12 P2 Ru'
_chemical_formula_weight 1336.18
_chemical_name_common (Ru(1,4-tppb)2)(PF6)2
_chemical_name_systematic
;                                  
?                 
;
_space_group_IT_number 70
_symmetry_cell_setting orthorhombic
_symmetry_space_group_name_Hall '-F 2uv 2vw'
_symmetry_space_group_name_H-M 'F d d d :2'
_atom_type_scat_source IntTabIV
_cell_angle_alpha 90.0
_cell_angle_beta 90.0
_cell_angle_gamma 90.0
_cell_formula_units_Z 16
_cell_length_a 25.578(1)
_cell_length_b 27.030(1)
_cell_length_c 35.028(2)
_cell_measurement_reflns_used 8192
_cell_measurement_temperature 120
_cell_measurement_theta_max 27.8
_cell_measurement_theta_min 2.1
_cell_volume 24217.4(19)
_computing_cell_refinement 'SAINT (Siemens, 1995)'
_computing_data_collection 'SMART (Siemens, 1995)'
_computing_data_reduction 'SAINT (Siemens, 1995)'
_computing_molecular_graphics
;                                  
ORTEP-III (Burnett & Johnson, 1996), KRYSTAL                    
;
_computing_publication_material KRYSTAL
_computing_structure_refinement 'modified ORFLS(1962), KRYSTAL'
_computing_structure_solution
;                                  
SIR97 (Altomare et al., 1997) KRYSTAL                           
;
_diffrn_ambient_temperature 120
_diffrn_measurement_device 'Siemens SMART CCD diffractometer'
_diffrn_measurement_method '\w rotation with narrow frames '
_diffrn_radiation_monochromator graphite
_diffrn_radiation_source 'x-ray tube'
_diffrn_radiation_type 'Mo K\a'
_diffrn_radiation_wavelength 0.71073
_diffrn_reflns_av_R_equivalents 0.049
_diffrn_reflns_limit_h_max 33
_diffrn_reflns_limit_h_min -29
_diffrn_reflns_limit_k_max 34
_diffrn_reflns_limit_k_min -34
_diffrn_reflns_limit_l_max 27
_diffrn_reflns_limit_l_min -43
_diffrn_reflns_number 67793
_diffrn_reflns_reduction_process 67793
_diffrn_reflns_theta_max 27.8
_diffrn_reflns_theta_min 2.1
_diffrn_standards_decay_% 0
_exptl_absorpt_coefficient_mu 0.399
_exptl_absorpt_correction_T_max 0.940
_exptl_absorpt_correction_T_min 0.636
_exptl_absorpt_correction_type multi-scan
_exptl_absorpt_process_details 'SADABS (Sheldrick,1996)'
_exptl_crystal_colour orange-yellow
_exptl_crystal_density_diffrn 1.466
_exptl_crystal_density_meas ?
_exptl_crystal_density_method .
_exptl_crystal_description octahedron
_exptl_crystal_F_000 10912
_exptl_crystal_size_max 0.26
_exptl_crystal_size_mid 0.22
_exptl_crystal_size_min 0.19
_refine_diff_density_max 0.98(4)
_refine_diff_density_min -0.62(4)
_refine_ls_extinction_method none
_refine_ls_goodness_of_fit_ref 1.213
_refine_ls_hydrogen_treatment constr
_refine_ls_matrix_type full
_refine_ls_number_constraints 0
_refine_ls_number_parameters 394
_refine_ls_number_reflns 4565
_refine_ls_number_restraints 0
_refine_ls_R_factor_gt 0.054
_refine_ls_shift/su_max 0.0019
_refine_ls_shift/su_mean 0.0001
_refine_ls_structure_factor_coef F
_refine_ls_weighting_details
;                                  
1/{[\s~cs~(F^2^)+B +(1 +A)F^2^]^1/2^-|F|}^2^                          
where A = 0.03, B = 3.0
;
_refine_ls_weighting_scheme calc
_refine_ls_wR_factor_ref 0.058
_reflns_number_gt 4565
_reflns_number_total 6779
_reflns_threshold_expression I>3\s(I)
_cod_data_source_file b212624a.txt
_cod_data_source_block 1
_cod_depositor_comments
;
The following automatic conversions were performed:

'_atom_site_thermal_displace_type' tag value 'Uij' was replaced with
'Uani' value 45 times.

Automatic conversion script
Id: cif_fix_values 1646 2011-03-28 12:23:43Z adriana 
;
_cod_original_cell_volume 24217(2)
_cod_original_sg_symbol_H-M 'F d d d '
_cod_database_code 7012644

loop_
_symmetry_equiv_pos_as_xyz
+x,+y,+z
3/4-x,3/4-y,+z
3/4-x,+y,3/4-z
+x,3/4-y,3/4-z
-x,-y,-z
1/4+x,1/4+y,-z
1/4+x,-y,1/4+z
-x,1/4+y,1/4+z
+x,1/2+y,1/2+z
3/4-x,1/4-y,1/2+z
3/4-x,1/2+y,1/4-z
+x,1/4-y,1/4-z
-x,1/2-y,1/2-z
1/4+x,3/4+y,1/2-z
1/4+x,1/2-y,3/4+z
-x,3/4+y,3/4+z
1/2+x,+y,1/2+z
1/4-x,3/4-y,1/2+z
1/4-x,+y,1/4-z
1/2+x,3/4-y,1/4-z
1/2-x,-y,1/2-z
3/4+x,1/4+y,1/2-z
3/4+x,-y,3/4+z
1/2-x,1/4+y,3/4+z
1/2+x,1/2+y,+z
1/4-x,1/4-y,+z
1/4-x,1/2+y,3/4-z
1/2+x,1/4-y,3/4-z
1/2-x,1/2-y,-z
3/4+x,3/4+y,-z
3/4+x,1/2-y,1/4+z
1/2-x,3/4+y,1/4+z

loop_
_atom_site_aniso_label
_atom_site_aniso_U_11
_atom_site_aniso_U_22
_atom_site_aniso_U_33
_atom_site_aniso_U_12
_atom_site_aniso_U_13
_atom_site_aniso_U_23
Ru 0.0357(3) 0.0247(3) 0.0290(3) 0.0000 -0.0015(3) 0.0000
N11 0.049(3) 0.033(2) 0.044(2) -0.003(2) -0.001(2) -0.004(2)
C12 0.074(4) 0.033(3) 0.065(4) -0.008(3) -0.003(4) 0.002(3)
C13 0.089(6) 0.043(4) 0.106(7) -0.026(4) -0.004(5) -0.002(4)
C14 0.071(5) 0.067(5) 0.114(7) -0.036(4) -0.007(5) -0.018(5)
C15 0.053(4) 0.070(5) 0.074(5) -0.014(4) -0.012(3) -0.012(4)
C16 0.042(3) 0.045(3) 0.041(3) -0.004(3) -0.001(2) -0.011(3)
C17 0.037(3) 0.053(3) 0.032(3) 0.000(3) -0.004(2) -0.006(2)
N21 0.040(2) 0.035(2) 0.035(2) 0.000(2) 0.000(2) -0.006(2)
C22 0.052(3) 0.043(3) 0.046(3) 0.010(3) 0.003(3) -0.011(3)
C23 0.064(4) 0.063(5) 0.048(4) 0.008(3) 0.016(3) -0.023(3)
C24 0.058(4) 0.076(5) 0.034(3) -0.004(4) 0.013(3) -0.004(3)
C25 0.045(3) 0.057(4) 0.034(3) -0.002(3) 0.005(3) 0.003(3)
C26 0.039(3) 0.036(3) 0.033(3) -0.001(2) -0.001(2) -0.001(2)
C27 0.039(3) 0.036(3) 0.034(3) 0.002(2) 0.004(2) 0.006(2)
N31 0.057(4) 0.079(4) 0.078(4) -0.004(3) 0.019(3) -0.001(3)
C32 0.081(6) 0.088(6) 0.098(7) -0.020(5) 0.031(5) 0.003(5)
C33 0.125(9) 0.096(7) 0.079(6) -0.012(6) 0.029(6) 0.020(5)
C34 0.116(8) 0.106(7) 0.075(6) 0.000(6) -0.007(6) 0.027(5)
C35 0.063(5) 0.092(6) 0.064(5) 0.004(4) 0.003(4) 0.016(4)
C36 0.051(3) 0.057(4) 0.050(3) 0.004(4) 0.010(3) -0.006(3)
C37 0.047(4) 0.062(4) 0.056(4) 0.009(3) 0.012(3) -0.001(3)
N41 0.052(3) 0.051(3) 0.044(3) -0.001(2) 0.002(2) -0.005(2)
C42 0.054(4) 0.054(4) 0.058(4) -0.009(3) 0.005(3) -0.003(3)
C43 0.055(4) 0.059(4) 0.063(4) -0.005(3) 0.003(3) 0.012(3)
C44 0.061(4) 0.071(5) 0.050(4) -0.003(4) -0.002(3) 0.011(3)
C45 0.058(4) 0.060(4) 0.042(3) -0.003(3) 0.001(3) -0.006(3)
C46 0.043(3) 0.054(4) 0.038(3) 0.004(3) 0.007(3) -0.005(3)
C47 0.053(4) 0.056(4) 0.048(3) 0.012(3) 0.004(3) -0.009(3)
N1 0.035(2) 0.033(2) 0.031(2) 0.001(2) 0.002(2) 0.000(2)
N2 0.045(3) 0.048(3) 0.054(3) 0.006(2) 0.012(2) -0.011(2)
C1 0.034(3) 0.036(3) 0.031(2) 0.004(2) -0.001(3) 0.002(3)
C2 0.033(3) 0.037(3) 0.044(3) 0.003(2) 0.005(3) 0.004(3)
C3 0.043(3) 0.036(3) 0.047(3) 0.002(3) 0.007(3) -0.002(3)
C4 0.042(3) 0.042(3) 0.038(3) 0.007(3) 0.001(2) 0.001(2)
C5 0.039(3) 0.046(3) 0.040(3) -0.004(3) 0.007(3) 0.002(3)
C6 0.041(3) 0.033(3) 0.042(3) 0.001(2) 0.004(3) 0.000(2)
P1 0.049(1) 0.037(1) 0.090(2) 0.004(1) 0.000 0.000
P2 0.057(1) 0.045(1) 0.053(1) 0.000 0.000 -0.001(1)
F11 0.344(13) 0.127(6) 0.352(12) -0.056(6) -0.238(11) 0.118(7)
F12 0.077(3) 0.057(3) 0.340(9) -0.021(3) -0.029(5) 0.014(4)
F13 0.316(12) 0.121(6) 0.366(13) -0.035(6) 0.238(11) -0.073(7)
F21 0.244(8) 0.177(6) 0.116(5) 0.066(6) -0.039(5) -0.097(5)
F22 0.410(15) 0.192(8) 0.473(18) 0.118(9) -0.378(16) -0.066(11)
F23 0.445(16) 0.248(10) 0.375(16) 0.242(11) -0.310(15) -0.142(11)

loop_
_atom_site_label
_atom_site_fract_x
_atom_site_fract_y
_atom_site_fract_z
_atom_site_U_iso_or_equiv
_atom_site_thermal_displace_type
_atom_site_occupancy
_atom_site_symmetry_multiplicity
_atom_site_calc_flag
Ru 0.87500 0.09938(2) 0.37500 0.0298(3) Uani 1. 16 d
N11 0.9328(2) 0.1485(2) 0.3912(1) 0.042(2) Uani 1. 32 d
C12 0.9391(3) 0.1951(2) 0.3776(2) 0.057(4) Uani 1. 32 d
C13 0.9805(3) 0.2248(2) 0.3866(2) 0.079(6) Uani 1. 32 d
C14 1.0180(3) 0.2068(3) 0.4112(3) 0.084(6) Uani 1. 32 d
C15 1.0131(3) 0.1589(3) 0.4247(2) 0.066(5) Uani 1. 32 d
C16 0.9706(2) 0.1309(2) 0.4141(1) 0.043(3) Uani 1. 32 d
C17 0.9640(2) 0.0794(2) 0.4279(1) 0.040(3) Uani 1. 32 d
N21 0.8462(2) 0.0931(2) 0.4306(1) 0.037(2) Uani 1. 32 d
C22 0.8155(2) 0.1248(2) 0.4498(1) 0.047(3) Uani 1. 32 d
C23 0.7954(3) 0.1138(2) 0.4855(2) 0.059(4) Uani 1. 32 d
C24 0.8060(3) 0.0693(3) 0.5018(2) 0.056(4) Uani 1. 32 d
C25 0.8383(2) 0.0365(2) 0.4829(2) 0.045(3) Uani 1. 32 d
C26 0.8584(2) 0.0498(2) 0.4476(1) 0.036(3) Uani 1. 32 d
C27 0.8958(2) 0.0173(2) 0.4265(1) 0.037(3) Uani 1. 32 d
N31 1.1738(2) -0.0050(2) 0.2493(2) 0.071(4) Uani 1. 32 d
C32 1.1836(3) 0.0250(3) 0.2196(3) 0.089(6) Uani 1. 32 d
C33 1.1452(5) 0.0480(4) 0.1985(3) 0.100(7) Uani 1. 32 d
C34 1.0943(4) 0.0393(4) 0.2079(3) 0.099(7) Uani 1. 32 d
C35 1.0829(3) 0.0087(3) 0.2382(2) 0.073(5) Uani 1. 32 d
C36 1.1233(3) -0.0122(2) 0.2582(2) 0.052(3) Uani 1. 32 d
C37 1.1157(2) -0.0440(2) 0.2928(2) 0.055(4) Uani 1. 32 d
N41 1.0428(2) -0.1905(2) 0.2720(1) 0.049(3) Uani 1. 32 d
C42 1.0554(3) -0.2357(2) 0.2833(2) 0.055(4) Uani 1. 32 d
C43 1.0839(3) -0.2457(2) 0.3158(2) 0.059(4) Uani 1. 32 d
C44 1.1002(3) -0.2066(3) 0.3379(2) 0.061(4) Uani 1. 32 d
C45 1.0869(2) -0.1593(2) 0.3268(2) 0.053(4) Uani 1. 32 d
C46 1.0588(2) -0.1525(2) 0.2940(2) 0.045(3) Uani 1. 32 d
C47 1.0432(2) -0.1020(2) 0.2793(2) 0.052(4) Uani 1. 32 d
N1 0.9305(2) 0.0482(1) 0.4016(1) 0.033(2) Uani 1. 32 d
N2 1.0625(2) -0.0599(2) 0.3007(1) 0.049(3) Uani 1. 32 d
C1 0.9643(2) 0.0186(2) 0.3764(2) 0.034(3) Uani 1. 32 d
C2 0.9585(2) -0.0321(2) 0.3713(2) 0.038(3) Uani 1. 32 d
C3 0.9905(2) -0.0580(2) 0.3459(2) 0.042(3) Uani 1. 32 d
C4 1.0303(2) -0.0340(2) 0.3257(1) 0.040(3) Uani 1. 32 d
C5 1.0367(2) 0.0168(2) 0.3321(2) 0.042(3) Uani 1. 32 d
C6 1.0044(2) 0.0420(2) 0.3565(2) 0.039(3) Uani 1. 32 d
P1 0.87500 -0.12500 0.26800(8) 0.059(1) Uani 1. 16 d
P2 1.23786(9) -0.12500 0.37500 0.052(1) Uani 1. 16 d
F11 0.9079(4) -0.1516(3) 0.2946(3) 0.274(11) Uani 1. 32 d
F12 0.9127(2) -0.0805(2) 0.2675(2) 0.158(6) Uani 1. 32 d
F13 0.9058(4) -0.1508(3) 0.2390(3) 0.268(11) Uani 1. 32 d
F21 1.2361(3) -0.1599(3) 0.3404(2) 0.179(6) Uani 1. 32 d
F22 1.2783(5) -0.1556(3) 0.3867(4) 0.358(15) Uani 1. 32 d
F23 1.2018(5) -0.0931(3) 0.3597(4) 0.356(15) Uani 1. 32 d
H12 0.9133 0.2079 0.3608 0.069 Uiso 1. 32 c
H13 0.9834 0.2571 0.3762 0.095 Uiso 1. 32 c
H14 1.0467 0.2269 0.4187 0.101 Uiso 1. 32 c
H15 1.0390 0.1454 0.4412 0.079 Uiso 1. 32 c
H17a 0.9481 0.0802 0.4524 0.048 Uiso 1. 32 c
H17b 0.9976 0.0645 0.4298 0.048 Uiso 1. 32 c
H22 0.8073 0.1558 0.4385 0.057 Uiso 1. 32 c
H23 0.7743 0.1373 0.4986 0.070 Uiso 1. 32 c
H24 0.7914 0.0609 0.5259 0.068 Uiso 1. 32 c
H25 0.8465 0.0053 0.4939 0.054 Uiso 1. 32 c
H27a 0.8767 -0.0053 0.4111 0.044 Uiso 1. 32 c
H27b 0.9166 -0.0005 0.4443 0.044 Uiso 1. 32 c
H32 1.2190 0.0306 0.2128 0.107 Uiso 1. 32 c
H33 1.1539 0.0694 0.1780 0.120 Uiso 1. 32 c
H34 1.0669 0.0542 0.1937 0.119 Uiso 1. 32 c
H35 1.0477 0.0020 0.2450 0.087 Uiso 1. 32 c
H37a 1.1277 -0.0260 0.3143 0.066 Uiso 1. 32 c
H37b 1.1364 -0.0729 0.2896 0.066 Uiso 1. 32 c
H42 1.0441 -0.2628 0.2681 0.066 Uiso 1. 32 c
H43 1.0920 -0.2787 0.3227 0.071 Uiso 1. 32 c
H44 1.1203 -0.2121 0.3603 0.073 Uiso 1. 32 c
H45 1.0971 -0.1317 0.3418 0.064 Uiso 1. 32 c
H47a 1.0061 -0.1004 0.2793 0.063 Uiso 1. 32 c
H47b 1.0557 -0.0990 0.2539 0.063 Uiso 1. 32 c
H2 0.9325 -0.0494 0.3853 0.046 Uiso 1. 32 c
H3 0.9852 -0.0924 0.3423 0.051 Uiso 1. 32 c
H5 1.0638 0.0340 0.3192 0.050 Uiso 1. 32 c
H6 1.0096 0.0765 0.3600 0.046 Uiso 1. 32 c

loop_
_geom_angle_atom_site_label_1
_geom_angle_atom_site_label_2
_geom_angle_atom_site_label_3
_geom_angle
_geom_angle_site_symmetry_1
_geom_angle_site_symmetry_2
_geom_angle_site_symmetry_3
_geom_angle_publ_flag
N11 Ru N11 100.0(2) . . 3_655 yes
N11 Ru N21 92.8(2) . . . yes
N11 Ru N21 93.3(2) . . 3_655 yes
N11 Ru N1 80.0(2) . . . yes
N11 Ru N1 170.5(2) . . 3_655 yes
N11 Ru N21 93.3(2) 3_655 . . yes
N11 Ru N21 92.8(2) 3_655 . 3_655 yes
N11 Ru N1 170.5(1) 3_655 . . yes
N11 Ru N1 80.0(2) 3_655 . 3_655 yes
N21 Ru N21 170.6(2) . . 3_655 yes
N21 Ru N1 77.2(1) . . . yes
N21 Ru N1 96.7(1) . . 3_655 yes
N21 Ru N1 96.7(1) 3_655 . . yes
N21 Ru N1 77.2(1) 3_655 . 3_655 yes
N1 Ru N1 101.6(2) . . 3_655 yes
Ru N11 C12 125.9(4) . . . yes
Ru N11 C16 116.9(3) . . . yes
Ru N21 C22 128.3(3) . . . yes
Ru N21 C26 113.7(3) . . . yes
Ru N1 C1 117.9(3) . . . yes
Ru N1 C17 105.9(3) . . . yes
Ru N1 C27 102.5(3) . . . yes
C12 N11 C16 116.8(5) . . . no
N11 C12 C13 123.8(6) . . . no
C12 C13 C14 118.6(6) . . . no
C13 C14 C15 118.7(6) . . . no
C14 C15 C16 119.5(6) . . . no
N11 C16 C15 122.5(5) . . . no
N11 C16 C17 116.3(4) . . . no
C15 C16 C17 121.2(5) . . . no
C16 C17 N1 113.0(4) . . . no
C22 N21 C26 117.9(4) . . . no
N21 C22 C23 122.1(5) . . . no
C22 C23 C24 119.7(5) . . . no
C23 C24 C25 119.2(5) . . . no
C24 C25 C26 118.8(5) . . . no
N21 C26 C25 122.2(5) . . . no
N21 C26 C27 116.0(4) . . . no
C25 C26 C27 121.8(4) . . . no
C26 C27 N1 109.9(4) . . . no
C32 N31 C36 116.6(6) . . . no
N31 C32 C33 123.7(7) . . . no
C32 C33 C34 118.4(8) . . . no
C33 C34 C35 119.4(8) . . . no
C34 C35 C36 118.9(7) . . . no
N31 C36 C35 123.1(6) . . . no
N31 C36 C37 113.3(5) . . . no
C35 C36 C37 123.6(6) . . . no
C36 C37 N2 116.5(5) . . . no
C42 N41 C46 117.3(5) . . . no
N41 C42 C43 123.7(6) . . . no
C42 C43 C44 118.5(6) . . . no
C43 C44 C45 118.5(6) . . . no
C44 C45 C46 119.5(6) . . . no
N41 C46 C45 122.5(5) . . . no
N41 C46 C47 114.4(5) . . . no
C45 C46 C47 123.1(5) . . . no
C46 C47 N2 116.3(5) . . . no
C27 N1 C1 113.2(3) . . . no
C17 N1 C1 109.5(4) . . . no
C17 N1 C27 107.1(3) . . . no
C47 N2 C4 121.3(4) . . . no
C37 N2 C4 121.7(4) . . . no
C37 N2 C47 116.9(4) . . . no
C2 C1 C6 117.4(4) . . . no
N1 C1 C2 123.4(4) . . . no
N1 C1 C6 119.1(4) . . . no
C1 C2 C3 120.9(4) . . . no
C2 C3 C4 121.2(5) . . . no
N2 C4 C3 121.1(5) . . . no
N2 C4 C5 121.7(5) . . . no
C3 C4 C5 117.2(4) . . . no
C4 C5 C6 121.2(4) . . . no
C1 C6 C5 122.1(4) . . . no
F11 P1 F11 99.7(11) . . 2_645 no
F11 P1 F13 84.1(5) . . . no
F11 P1 F13 176.1(9) . . 2_645 no
F11 P1 F12 91.7(4) . . . no
F11 P1 F12 89.0(4) . . 2_645 no
F11 P1 F13 176.1(9) 2_645 . . no
F11 P1 F13 84.1(5) 2_645 . 2_645 no
F11 P1 F12 89.0(4) 2_645 . . no
F11 P1 F12 91.7(4) 2_645 . 2_645 no
F13 P1 F13 92.0(10) . . 2_645 no
F12 P1 F13 91.5(4) . . . no
F12 P1 F13 87.6(4) 2_645 . . no
F12 P1 F13 87.6(4) . . 2_645 no
F12 P1 F13 91.5(4) 2_645 . 2_645 no
F12 P1 F12 178.8(6) . . 2_645 no
F23 P2 F23 95.4(13) . . 4_545 no
F22 P2 F23 172.9(11) . . . no
F22 P2 F23 90.7(7) 4_545 . . no
F21 P2 F23 93.3(4) . . . no
F21 P2 F23 84.4(5) 4_545 . . no
F22 P2 F23 90.7(7) . . 4_545 no
F22 P2 F23 172.9(11) 4_545 . 4_545 no
F21 P2 F23 84.4(5) . . 4_545 no
F21 P2 F23 93.3(4) 4_545 . 4_545 no
F22 P2 F22 83.5(12) . . 4_545 no
F21 P2 F22 83.7(5) . . . no
F21 P2 F22 98.9(5) 4_545 . . no
F21 P2 F22 98.9(5) . . 4_545 no
F21 P2 F22 83.7(5) 4_545 . 4_545 no
F21 P2 F21 176.6(6) . . 4_545 no
N11 C12 H12 118.1 . . . no
C13 C12 H12 118.1 . . . no
C12 C13 H13 120.7 . . . no
C14 C13 H13 120.7 . . . no
C13 C14 H14 120.6 . . . no
C15 C14 H14 120.6 . . . no
C16 C15 H15 120.2 . . . no
C14 C15 H15 120.2 . . . no
H17a C17 H17b 109.5 . . . no
C16 C17 H17a 108.6 . . . no
N1 C17 H17a 108.6 . . . no
C16 C17 H17b 108.6 . . . no
N1 C17 H17b 108.6 . . . no
N21 C22 H22 119.0 . . . no
C23 C22 H22 119.0 . . . no
C24 C23 H23 120.2 . . . no
C22 C23 H23 120.2 . . . no
C23 C24 H24 120.4 . . . no
C25 C24 H24 120.4 . . . no
C24 C25 H25 120.6 . . . no
C26 C25 H25 120.6 . . . no
H27a C27 H27b 109.5 . . . no
C26 C27 H27a 109.4 . . . no
N1 C27 H27a 109.4 . . . no
C26 C27 H27b 109.4 . . . no
N1 C27 H27b 109.4 . . . no
N31 C32 H32 118.2 . . . no
C33 C32 H32 118.2 . . . no
C34 C33 H33 120.8 . . . no
C32 C33 H33 120.8 . . . no
C33 C34 H34 120.3 . . . no
C35 C34 H34 120.3 . . . no
C36 C35 H35 120.5 . . . no
C34 C35 H35 120.5 . . . no
H37a C37 H37b 109.5 . . . no
N2 C37 H37a 107.7 . . . no
C36 C37 H37a 107.7 . . . no
N2 C37 H37b 107.7 . . . no
C36 C37 H37b 107.7 . . . no
N41 C42 H42 118.1 . . . no
C43 C42 H42 118.1 . . . no
C44 C43 H43 120.7 . . . no
C42 C43 H43 120.7 . . . no
C43 C44 H44 120.8 . . . no
C45 C44 H44 120.8 . . . no
C46 C45 H45 120.3 . . . no
C44 C45 H45 120.3 . . . no
H47a C47 H47b 109.5 . . . no
N2 C47 H47a 107.7 . . . no
C46 C47 H47a 107.7 . . . no
N2 C47 H47b 107.7 . . . no
C46 C47 H47b 107.7 . . . no
C1 C2 H2 119.5 . . . no
C3 C2 H2 119.5 . . . no
C2 C3 H3 119.4 . . . no
C4 C3 H3 119.4 . . . no
C6 C5 H5 119.4 . . . no
C4 C5 H5 119.4 . . . no
C5 C6 H6 119.0 . . . no
C1 C6 H6 119.0 . . . no

loop_
_geom_bond_atom_site_label_1
_geom_bond_atom_site_label_2
_geom_bond_distance
_geom_bond_site_symmetry_1
_geom_bond_site_symmetry_2
_geom_bond_publ_flag
Ru N11 2.066(4) . . yes
Ru N11 2.066(4) . 3_655 yes
Ru N21 2.088(4) . . yes
Ru N21 2.088(4) . 3_655 yes
Ru N1 2.191(4) . . yes
Ru N1 2.191(4) . 3_655 yes
N11 C16 1.345(6) . . no
N11 C12 1.358(6) . . no
C12 C13 1.365(8) . . no
C13 C14 1.378(10) . . no
C14 C15 1.386(9) . . no
C15 C16 1.375(7) . . no
C16 C17 1.484(7) . . no
C17 N1 1.515(6) . . no
N21 C22 1.345(6) . . no
N21 C26 1.350(6) . . no
C22 C23 1.387(7) . . no
C23 C24 1.357(8) . . no
C24 C25 1.381(7) . . no
C25 C26 1.387(7) . . no
C26 C27 1.493(6) . . no
C27 N1 1.497(6) . . no
N31 C32 1.340(9) . . no
N31 C36 1.345(7) . . no
C32 C33 1.378(11) . . no
C33 C34 1.363(11) . . no
C34 C35 1.376(9) . . no
C35 C36 1.370(8) . . no
C36 C37 1.497(7) . . no
C37 N2 1.453(7) . . no
N41 C42 1.325(7) . . no
N41 C46 1.346(7) . . no
C42 C43 1.377(8) . . no
C43 C44 1.374(8) . . no
C44 C45 1.379(8) . . no
C45 C46 1.368(7) . . no
C46 C47 1.513(7) . . no
C47 N2 1.448(7) . . no
N1 C1 1.472(6) . . no
N2 C4 1.391(6) . . no
C1 C2 1.391(6) . . no
C1 C6 1.393(6) . . no
C2 C3 1.395(7) . . no
C3 C4 1.400(7) . . no
C4 C5 1.400(7) . . no
C5 C6 1.371(7) . . no
P1 F11 1.448(6) . . no
P1 F11 1.448(6) . 2_645 no
P1 F12 1.541(4) . . no
P1 F12 1.541(4) . 2_645 no
P1 F13 1.463(6) . . no
P1 F13 1.463(6) . 2_645 no
P2 F21 1.536(4) . . no
P2 F21 1.536(4) . 4_545 no
P2 F22 1.388(7) . . no
P2 F22 1.388(7) . 4_545 no
P2 F23 1.371(6) . . no
P2 F23 1.371(6) . 4_545 no
C12 H12 0.950 . . no
C13 H13 0.950 . . no
C14 H14 0.950 . . no
C15 H15 0.950 . . no
C17 H17a 0.950 . . no
C17 H17b 0.950 . . no
C22 H22 0.950 . . no
C23 H23 0.950 . . no
C24 H24 0.950 . . no
C25 H25 0.950 . . no
C27 H27a 0.950 . . no
C27 H27b 0.950 . . no
C32 H32 0.950 . . no
C33 H33 0.950 . . no
C34 H34 0.950 . . no
C35 H35 0.950 . . no
C37 H37a 0.950 . . no
C37 H37b 0.950 . . no
C42 H42 0.950 . . no
C43 H43 0.950 . . no
C44 H44 0.950 . . no
C45 H45 0.950 . . no
C47 H47a 0.950 . . no
C47 H47b 0.950 . . no
C2 H2 0.950 . . no
C3 H3 0.950 . . no
C5 H5 0.950 . . no
C6 H6 0.950 . . no

loop_
_geom_torsion_atom_site_label_1
_geom_torsion_atom_site_label_2
_geom_torsion_atom_site_label_3
_geom_torsion_atom_site_label_4
_geom_torsion
_geom_torsion_site_symmetry_1
_geom_torsion_site_symmetry_2
_geom_torsion_site_symmetry_3
_geom_torsion_site_symmetry_4
_geom_torsion_publ_flag
N2 N1 N1 N2 117.5(1) . . 3_655 3_655 no
